data_7218669
loop_
_publ_author_name
'Zhou, Kun'
'Qin, Chao'
'Wang, Xin-Long'
'Yan, Li-Kai'
'Shao, Kui-Zhan'
'Su, Zhong-Min'

_publ_section_title
;
 Ag(i)-mediated formation of a 2D cyano-bridged multinuclear silver(i)
 alkynyl network coupled with the C--C bond cleavage of acetonitrile
;
_journal_issue 45
_journal_name_full CrystEngComm
_journal_page_first 10376
_journal_paper_doi 10.1039/C4CE01707B
_journal_volume 16
_journal_year 2014
_chemical_formula_sum 'C67 H90 Ag15 F6 N3 O4'
_chemical_formula_weight 2733.47
_chemical_name_systematic
;
 ?
;
_space_group_IT_number 14
_symmetry_cell_setting monoclinic
_symmetry_space_group_name_Hall '-P 2ybc'
_symmetry_space_group_name_H-M 'P 1 21/c 1'
_atom_sites_solution_hydrogens geom
_atom_sites_solution_primary direct
_atom_sites_solution_secondary difmap
_audit_creation_method SHELXL-97
_cell_angle_alpha 90.00
_cell_angle_beta 107.3150(10)
_cell_angle_gamma 90.00
_cell_formula_units_Z 2
_cell_length_a 14.6834(14)
_cell_length_b 14.9015(14)
_cell_length_c 20.0367(18)
_cell_measurement_reflns_used 20654
_cell_measurement_temperature 293(2)
_cell_measurement_theta_max 25.00
_cell_measurement_theta_min 1.45
_cell_volume 4185.4(7)
_computing_cell_refinement 'Bruker SAINT'
_computing_data_collection 'Bruker APEX2'
_computing_data_reduction 'Bruker SAINT'
_computing_molecular_graphics 'SHELXS-97 (Sheldrick, 2008)'
_computing_structure_refinement 'SHELXL-97 (Sheldrick, 2008)'
_computing_structure_solution 'SHELXL-97 (Sheldrick, 2008)'
_diffrn_ambient_temperature 293(2)
_diffrn_measured_fraction_theta_full 0.995
_diffrn_measured_fraction_theta_max 0.995
_diffrn_measurement_device_type 'Bruker SMART Apex II CCD Detector'
_diffrn_measurement_method '\w scans'
_diffrn_radiation_monochromator graphite
_diffrn_radiation_source 'fine-focus sealed tube'
_diffrn_radiation_type MoK\a
_diffrn_radiation_wavelength 0.71073
_diffrn_reflns_av_R_equivalents 0.0511
_diffrn_reflns_av_sigmaI/netI 0.0632
_diffrn_reflns_limit_h_max 17
_diffrn_reflns_limit_h_min -17
_diffrn_reflns_limit_k_max 17
_diffrn_reflns_limit_k_min -15
_diffrn_reflns_limit_l_max 23
_diffrn_reflns_limit_l_min -15
_diffrn_reflns_number 20654
_diffrn_reflns_theta_full 25.00
_diffrn_reflns_theta_max 25.00
_diffrn_reflns_theta_min 1.45
_exptl_absorpt_coefficient_mu 3.475
_exptl_absorpt_correction_T_max 0.5020
_exptl_absorpt_correction_T_min 0.4652
_exptl_absorpt_correction_type multi-scan
_exptl_absorpt_process_details 'SADABS, Sheldrick (2008)'
_exptl_crystal_colour colorless
_exptl_crystal_density_diffrn 2.169
_exptl_crystal_density_method 'not measured'
_exptl_crystal_description strip
_exptl_crystal_F_000 2608
_exptl_crystal_size_max 0.26
_exptl_crystal_size_mid 0.24
_exptl_crystal_size_min 0.23
_refine_diff_density_max 1.872
_refine_diff_density_min -1.470
_refine_diff_density_rms 0.165
_refine_ls_extinction_method none
_refine_ls_goodness_of_fit_ref 1.028
_refine_ls_hydrogen_treatment constr
_refine_ls_matrix_type full
_refine_ls_number_parameters 413
_refine_ls_number_reflns 7327
_refine_ls_number_restraints 1639
_refine_ls_restrained_S_all 0.972
_refine_ls_R_factor_all 0.0991
_refine_ls_R_factor_gt 0.0553
_refine_ls_shift/su_max 0.000
_refine_ls_shift/su_mean 0.000
_refine_ls_structure_factor_coef Fsqd
_refine_ls_weighting_details 'calc w=1/[\s^2^(Fo^2^)+(0.0687P)^2^+17.7512P] where P=(Fo^2^+2Fc^2^)/3'
_refine_ls_weighting_scheme calc
_refine_ls_wR_factor_gt 0.1356
_refine_ls_wR_factor_ref 0.1572
_reflns_number_gt 4486
_reflns_number_total 7327
_reflns_threshold_expression >2\s(I)
_cod_data_source_file c4ce01707b2.cif
_cod_data_source_block aaa
_cod_original_sg_symbol_H-M P21/c
_cod_database_code 7218669

loop_
_symmetry_equiv_pos_as_xyz
'x, y, z'
'-x, y+1/2, -z+1/2'
'-x, -y, -z'
'x, -y-1/2, z-1/2'

loop_
_atom_site_label
_atom_site_type_symbol
_atom_site_fract_x
_atom_site_fract_y
_atom_site_fract_z
_atom_site_U_iso_or_equiv
_atom_site_adp_type
_atom_site_occupancy
_atom_site_symmetry_multiplicity
_atom_site_calc_flag
_atom_site_refinement_flags
_atom_site_disorder_assembly
_atom_site_disorder_group
Ag1 Ag 0.0000 0.0000 0.0000 0.0414(3) Uani 1 2 d S . .
Ag2 Ag -0.03679(6) -0.20475(6) 0.03336(4) 0.0520(2) Uani 1 1 d . . .
Ag3 Ag 0.15420(6) 0.10111(6) 0.09561(4) 0.0578(3) Uani 1 1 d . . .
Ag4 Ag -0.06561(6) 0.16211(6) 0.08359(4) 0.0580(3) Uani 1 1 d . . .
Ag5 Ag 0.17198(6) -0.10995(6) 0.06501(5) 0.0595(3) Uani 1 1 d . . .
Ag6 Ag 0.09172(7) 0.30220(7) 0.13287(5) 0.0718(3) Uani 1 1 d . . .
Ag7 Ag 0.00620(8) -0.05362(6) 0.14759(5) 0.0729(3) Uani 1 1 d . . .
Ag8 Ag 0.09219(7) -0.34849(7) -0.01144(5) 0.0749(3) Uani 1 1 d . . .
C1 C 0.3541(7) -0.0018(11) 0.1590(7) 0.0770(17) Uani 1 1 d DU A .
C2 C 0.4602(7) 0.0011(8) 0.2011(6) 0.0806(18) Uani 1 1 d DU . .
C3 C 0.0776(8) -0.1828(8) 0.1215(6) 0.0680(16) Uani 1 1 d DU . .
C4 C 0.1423(8) -0.2217(8) 0.1696(6) 0.0660(16) Uani 1 1 d DU . .
C5 C 0.2041(9) -0.2732(9) 0.2258(6) 0.0704(18) Uani 1 1 d U . .
C6 C 0.2093(11) -0.3659(9) 0.1952(7) 0.086(3) Uani 1 1 d U . .
H6A H 0.2503 -0.4037 0.2302 0.129 Uiso 1 1 calc R . .
H6B H 0.2343 -0.3608 0.1562 0.129 Uiso 1 1 calc R . .
H6C H 0.1465 -0.3916 0.1798 0.129 Uiso 1 1 calc R . .
C7 C 0.1610(10) -0.2761(9) 0.2857(7) 0.082(3) Uani 1 1 d U . .
H7A H 0.2013 -0.3107 0.3235 0.122 Uiso 1 1 calc R . .
H7B H 0.0990 -0.3033 0.2701 0.122 Uiso 1 1 calc R . .
H7C H 0.1552 -0.2161 0.3015 0.122 Uiso 1 1 calc R . .
C8 C 0.3037(10) -0.2309(10) 0.2492(7) 0.085(3) Uani 1 1 d U . .
H8A H 0.3447 -0.2660 0.2862 0.127 Uiso 1 1 calc R . .
H8B H 0.2994 -0.1710 0.2655 0.127 Uiso 1 1 calc R . .
H8C H 0.3294 -0.2292 0.2104 0.127 Uiso 1 1 calc R . .
C9 C 0.0444(9) 0.1055(9) 0.1609(6) 0.0701(14) Uani 1 1 d DU . .
C10 C 0.1016(9) 0.0895(9) 0.2213(6) 0.0712(14) Uani 1 1 d DU . .
C11 C 0.1624(10) 0.0862(9) 0.2930(7) 0.0770(16) Uani 1 1 d U . .
C12 C 0.2459(10) 0.1504(10) 0.3023(7) 0.089(2) Uani 1 1 d U . .
H12A H 0.2868 0.1472 0.3496 0.134 Uiso 1 1 calc R . .
H12B H 0.2223 0.2106 0.2923 0.134 Uiso 1 1 calc R . .
H12C H 0.2814 0.1341 0.2709 0.134 Uiso 1 1 calc R . .
C13 C 0.1059(11) 0.1141(10) 0.3430(7) 0.091(3) Uani 1 1 d U . .
H13A H 0.1466 0.1106 0.3904 0.137 Uiso 1 1 calc R . .
H13B H 0.0525 0.0745 0.3371 0.137 Uiso 1 1 calc R . .
H13C H 0.0835 0.1745 0.3329 0.137 Uiso 1 1 calc R . .
C14 C 0.2006(11) -0.0088(10) 0.3096(7) 0.095(2) Uani 1 1 d U . .
H14A H 0.2407 -0.0115 0.3572 0.143 Uiso 1 1 calc R . .
H14B H 0.2371 -0.0251 0.2789 0.143 Uiso 1 1 calc R . .
H14C H 0.1483 -0.0497 0.3034 0.143 Uiso 1 1 calc R . .
C15 C 0.1489(8) 0.2538(9) 0.0456(6) 0.0718(17) Uani 1 1 d DU . .
C16 C 0.2230(9) 0.2946(9) 0.0827(6) 0.0749(18) Uani 1 1 d DU . .
C17 C 0.3123(9) 0.3388(7) 0.1160(5) 0.0817(19) Uani 1 1 d DU . .
C18 C 0.2937(11) 0.4354(8) 0.1353(8) 0.104(3) Uani 1 1 d DU . .
H18A H 0.2503 0.4347 0.1628 0.155 Uiso 1 1 calc R . .
H18B H 0.2665 0.4693 0.0934 0.155 Uiso 1 1 calc R . .
H18C H 0.3528 0.4624 0.1617 0.155 Uiso 1 1 calc R . .
C19 C 0.3665(11) 0.3500(12) 0.0618(7) 0.115(3) Uani 1 1 d DU . .
H19A H 0.3501 0.4066 0.0384 0.172 Uiso 1 1 calc R . .
H19B H 0.3495 0.3023 0.0282 0.172 Uiso 1 1 calc R . .
H19C H 0.4339 0.3482 0.0849 0.172 Uiso 1 1 calc R . .
C20 C 0.3582(12) 0.2991(11) 0.1890(6) 0.112(3) Uani 1 1 d DU . .
H20A H 0.3150 0.3050 0.2165 0.167 Uiso 1 1 calc R . .
H20B H 0.4163 0.3306 0.2113 0.167 Uiso 1 1 calc R . .
H20C H 0.3720 0.2368 0.1847 0.167 Uiso 1 1 calc R . .
C21 C -0.1800(8) 0.2385(9) 0.0233(6) 0.0676(17) Uani 1 1 d DU . .
C22 C -0.2662(8) 0.2666(9) 0.0026(6) 0.0674(17) Uani 1 1 d DU . .
C23 C -0.3634(9) 0.2959(9) -0.0162(6) 0.068(2) Uani 1 1 d U . .
C24 C -0.4229(10) 0.2182(10) 0.0038(8) 0.098(3) Uani 1 1 d U . .
H24A H -0.4889 0.2353 -0.0086 0.147 Uiso 1 1 calc R . .
H24B H -0.3996 0.2073 0.0532 0.147 Uiso 1 1 calc R . .
H24C H -0.4166 0.1646 -0.0211 0.147 Uiso 1 1 calc R . .
C25 C -0.4000(11) 0.3125(11) -0.0930(8) 0.101(3) Uani 1 1 d U . .
H25A H -0.4649 0.3328 -0.1049 0.152 Uiso 1 1 calc R . .
H25B H -0.3970 0.2578 -0.1177 0.152 Uiso 1 1 calc R . .
H25C H -0.3615 0.3574 -0.1059 0.152 Uiso 1 1 calc R . .
C26 C -0.3706(11) 0.3776(11) 0.0266(9) 0.105(3) Uani 1 1 d U . .
H26A H -0.4358 0.3973 0.0143 0.158 Uiso 1 1 calc R . .
H26B H -0.3315 0.4247 0.0173 0.158 Uiso 1 1 calc R . .
H26C H -0.3492 0.3626 0.0754 0.158 Uiso 1 1 calc R . .
C27 C -0.1338(8) -0.0154(8) 0.0137(6) 0.0633(16) Uani 1 1 d DU . .
C28 C -0.2025(8) -0.0355(8) 0.0369(6) 0.0608(16) Uani 1 1 d DU . .
C29 C -0.2802(8) -0.0596(8) 0.0647(6) 0.0613(16) Uani 1 1 d U . .
C30 C -0.3727(9) -0.0518(9) 0.0061(7) 0.076(2) Uani 1 1 d U . .
H30A H -0.4251 -0.0674 0.0233 0.114 Uiso 1 1 calc R . .
H30B H -0.3713 -0.0918 -0.0311 0.114 Uiso 1 1 calc R . .
H30C H -0.3805 0.0088 -0.0110 0.114 Uiso 1 1 calc R . .
C31 C -0.2786(10) 0.0047(9) 0.1238(7) 0.078(2) Uani 1 1 d U . .
H31A H -0.3297 -0.0098 0.1427 0.117 Uiso 1 1 calc R . .
H31B H -0.2862 0.0650 0.1063 0.117 Uiso 1 1 calc R . .
H31C H -0.2188 -0.0007 0.1598 0.117 Uiso 1 1 calc R . .
C32 C -0.2669(9) -0.1545(8) 0.0906(6) 0.072(2) Uani 1 1 d U . .
H32A H -0.3184 -0.1709 0.1086 0.107 Uiso 1 1 calc R . .
H32B H -0.2075 -0.1597 0.1271 0.107 Uiso 1 1 calc R . .
H32C H -0.2664 -0.1939 0.0528 0.107 Uiso 1 1 calc R . .
O1 O 0.3099(6) 0.0691(7) 0.1580(5) 0.086(3) Uani 1 1 d . . .
O2 O 0.3276(6) -0.0740(6) 0.1302(5) 0.084(3) Uani 1 1 d . . .
F1 F 0.5083(14) -0.0692(12) 0.1929(12) 0.107(8) Uiso 0.50(2) 1 d PD A 1
F2 F 0.4706(18) 0.024(2) 0.2655(8) 0.141(9) Uiso 0.50(2) 1 d PD A 1
F3 F 0.5013(12) 0.0671(11) 0.1769(10) 0.101(8) Uiso 0.50(2) 1 d PD A 1
F1' F 0.5170(17) -0.039(2) 0.1717(14) 0.145(11) Uiso 0.50(2) 1 d PD A 2
F2' F 0.4609(15) -0.0330(19) 0.2625(8) 0.119(8) Uiso 0.50(2) 1 d PD A 2
F3' F 0.4887(15) 0.0802(11) 0.2258(14) 0.129(9) Uiso 0.50(2) 1 d PD A 2
C33 C -0.0483(8) -0.1008(8) 0.2354(6) 0.0708(16) Uiso 0.50 1 d PU . 1
C34 C 0.0617(9) 0.3642(9) 0.2152(6) 0.0795(17) Uiso 0.50 1 d PU . 1
C35 C 0.0227(8) -0.4669(8) -0.0007(6) 0.078(2) Uiso 0.50 1 d PU . 1
N1 N -0.0483(8) -0.1008(8) 0.2354(6) 0.0708(16) Uiso 0.50 1 d P . 2
N2 N 0.0617(9) 0.3642(9) 0.2152(6) 0.0795(17) Uiso 0.50 1 d P . 2
N3 N 0.0227(8) -0.4669(8) -0.0007(6) 0.078(2) Uiso 0.50 1 d P . 2

loop_
_atom_site_aniso_label
_atom_site_aniso_U_11
_atom_site_aniso_U_22
_atom_site_aniso_U_33
_atom_site_aniso_U_23
_atom_site_aniso_U_13
_atom_site_aniso_U_12
Ag1 0.0310(5) 0.0524(7) 0.0432(6) 0.0030(5) 0.0148(4) -0.0039(5)
Ag2 0.0563(5) 0.0556(5) 0.0464(5) -0.0026(4) 0.0190(4) -0.0028(4)
Ag3 0.0479(5) 0.0693(6) 0.0529(5) -0.0092(4) 0.0101(4) 0.0025(4)
Ag4 0.0512(5) 0.0759(7) 0.0505(5) -0.0069(4) 0.0206(4) -0.0048(5)
Ag5 0.0544(5) 0.0627(6) 0.0601(5) 0.0132(4) 0.0152(4) -0.0069(4)
Ag6 0.0692(6) 0.0883(8) 0.0614(6) -0.0284(5) 0.0249(5) 0.0031(5)
Ag7 0.1178(9) 0.0537(6) 0.0605(6) 0.0003(4) 0.0470(6) -0.0082(6)
Ag8 0.0758(7) 0.0609(7) 0.0880(7) 0.0106(5) 0.0243(6) -0.0047(5)
C1 0.079(3) 0.076(3) 0.075(3) -0.004(3) 0.022(3) 0.004(3)
C2 0.083(3) 0.079(3) 0.079(3) -0.005(3) 0.022(3) 0.003(3)
C3 0.071(3) 0.070(3) 0.068(3) -0.001(3) 0.029(2) 0.001(3)
C4 0.070(3) 0.069(3) 0.066(3) -0.002(3) 0.031(2) 0.004(3)
C5 0.077(3) 0.072(3) 0.067(3) -0.001(3) 0.028(3) 0.005(3)
C6 0.095(5) 0.082(6) 0.079(5) 0.003(5) 0.023(5) 0.012(5)
C7 0.092(5) 0.082(5) 0.071(4) 0.006(4) 0.025(4) 0.010(4)
C8 0.089(5) 0.081(5) 0.079(4) 0.006(4) 0.017(4) 0.015(4)
C9 0.073(2) 0.072(2) 0.070(2) -0.006(2) 0.028(2) 0.001(2)
C10 0.073(2) 0.071(2) 0.072(2) -0.006(2) 0.027(2) 0.004(2)
C11 0.079(3) 0.074(3) 0.076(3) -0.005(2) 0.020(2) 0.005(3)
C12 0.089(4) 0.087(4) 0.086(4) -0.009(4) 0.018(4) 0.006(4)
C13 0.096(5) 0.095(5) 0.078(5) 0.001(4) 0.019(4) 0.001(5)
C14 0.098(4) 0.085(4) 0.091(4) 0.001(4) 0.009(4) 0.009(4)
C15 0.075(3) 0.072(3) 0.072(3) -0.008(3) 0.028(3) 0.003(3)
C16 0.077(3) 0.074(3) 0.075(3) -0.011(3) 0.026(3) 0.004(3)
C17 0.082(3) 0.077(3) 0.084(3) -0.013(3) 0.022(3) -0.001(3)
C18 0.094(6) 0.096(6) 0.109(6) -0.016(5) 0.012(5) -0.001(5)
C19 0.108(6) 0.118(6) 0.114(5) -0.022(5) 0.027(5) -0.012(5)
C20 0.106(5) 0.100(5) 0.111(4) -0.004(4) 0.006(4) -0.005(5)
C21 0.069(3) 0.073(3) 0.068(3) -0.005(3) 0.032(3) 0.002(3)
C22 0.068(3) 0.071(3) 0.070(3) -0.005(3) 0.031(3) 0.001(3)
C23 0.067(4) 0.072(4) 0.072(4) -0.004(3) 0.033(3) 0.005(3)
C24 0.087(5) 0.097(5) 0.109(5) 0.003(5) 0.027(5) 0.001(5)
C25 0.096(5) 0.106(6) 0.097(5) 0.002(5) 0.021(5) 0.013(5)
C26 0.095(6) 0.102(6) 0.113(6) -0.017(5) 0.022(5) 0.012(5)
C27 0.066(3) 0.067(3) 0.065(3) -0.005(3) 0.031(2) 0.002(3)
C28 0.062(3) 0.064(3) 0.064(3) -0.004(3) 0.031(3) 0.002(3)
C29 0.062(3) 0.068(3) 0.065(3) -0.001(3) 0.036(3) 0.003(3)
C30 0.068(4) 0.084(5) 0.084(5) 0.003(4) 0.034(4) -0.002(4)
C31 0.078(4) 0.084(4) 0.078(4) -0.010(4) 0.033(4) 0.002(4)
C32 0.068(5) 0.076(5) 0.079(5) 0.001(4) 0.034(4) -0.006(4)
O1 0.052(5) 0.105(8) 0.087(6) -0.031(5) -0.001(4) 0.015(5)
O2 0.056(5) 0.079(7) 0.098(7) 0.031(5) -0.004(5) 0.004(5)

loop_
_atom_type_symbol
_atom_type_description
_atom_type_scat_dispersion_real
_atom_type_scat_dispersion_imag
_atom_type_scat_source
C C 0.0033 0.0016 'International Tables Vol C Tables 4.2.6.8 and 6.1.1.4'
H H 0.0000 0.0000 'International Tables Vol C Tables 4.2.6.8 and 6.1.1.4'
O O 0.0106 0.0060 'International Tables Vol C Tables 4.2.6.8 and 6.1.1.4'
F F 0.0171 0.0103 'International Tables Vol C Tables 4.2.6.8 and 6.1.1.4'
Ag Ag -0.8971 1.1015 'International Tables Vol C Tables 4.2.6.8 and 6.1.1.4'
N N 0.0061 0.0033 'International Tables Vol C Tables 4.2.6.8 and 6.1.1.4'

loop_
_geom_angle_atom_site_label_1
_geom_angle_atom_site_label_2
_geom_angle_atom_site_label_3
_geom_angle
_geom_angle_site_symmetry_1
_geom_angle_site_symmetry_3
C27 Ag1 C27 180 . 3
C27 Ag1 Ag3 56.6(3) . 3
C27 Ag1 Ag3 123.4(3) 3 3
C27 Ag1 Ag3 123.4(3) . .
C27 Ag1 Ag3 56.6(3) 3 .
Ag3 Ag1 Ag3 180 3 .
C27 Ag1 Ag5 53.4(3) . 3
C27 Ag1 Ag5 126.6(3) 3 3
Ag3 Ag1 Ag5 66.63(3) 3 3
Ag3 Ag1 Ag5 113.37(3) . 3
C27 Ag1 Ag5 126.6(3) . .
C27 Ag1 Ag5 53.4(3) 3 .
Ag3 Ag1 Ag5 113.37(3) 3 .
Ag3 Ag1 Ag5 66.63(3) . .
Ag5 Ag1 Ag5 180 3 .
C27 Ag1 Ag7 66.3(3) . .
C27 Ag1 Ag7 113.7(3) 3 .
Ag3 Ag1 Ag7 107.24(3) 3 .
Ag3 Ag1 Ag7 72.76(3) . .
Ag5 Ag1 Ag7 110.34(3) 3 .
Ag5 Ag1 Ag7 69.66(3) . .
C27 Ag1 Ag7 113.7(3) . 3
C27 Ag1 Ag7 66.3(3) 3 3
Ag3 Ag1 Ag7 72.76(3) 3 3
Ag3 Ag1 Ag7 107.24(3) . 3
Ag5 Ag1 Ag7 69.66(3) 3 3
Ag5 Ag1 Ag7 110.34(3) . 3
Ag7 Ag1 Ag7 180 . 3
C27 Ag1 Ag2 69.0(3) . .
C27 Ag1 Ag2 111.0(3) 3 .
Ag3 Ag1 Ag2 59.88(2) 3 .
Ag3 Ag1 Ag2 120.12(2) . .
Ag5 Ag1 Ag2 116.31(2) 3 .
Ag5 Ag1 Ag2 63.69(2) . .
Ag7 Ag1 Ag2 60.30(2) . .
Ag7 Ag1 Ag2 119.70(2) 3 .
C27 Ag1 Ag2 111.0(3) . 3
C27 Ag1 Ag2 69.0(3) 3 3
Ag3 Ag1 Ag2 120.12(2) 3 3
Ag3 Ag1 Ag2 59.88(2) . 3
Ag5 Ag1 Ag2 63.69(2) 3 3
Ag5 Ag1 Ag2 116.31(2) . 3
Ag7 Ag1 Ag2 119.70(2) . 3
Ag7 Ag1 Ag2 60.30(2) 3 3
Ag2 Ag1 Ag2 180 . 3
C27 Ag1 Ag4 115.1(3) . 3
C27 Ag1 Ag4 64.9(3) 3 3
Ag3 Ag1 Ag4 64.38(2) 3 3
Ag3 Ag1 Ag4 115.62(2) . 3
Ag5 Ag1 Ag4 121.95(2) 3 3
Ag5 Ag1 Ag4 58.05(2) . 3
Ag7 Ag1 Ag4 112.28(3) . 3
Ag7 Ag1 Ag4 67.72(3) 3 3
Ag2 Ag1 Ag4 59.54(2) . 3
Ag2 Ag1 Ag4 120.46(2) 3 3
C27 Ag1 Ag4 64.9(3) . .
C27 Ag1 Ag4 115.1(3) 3 .
Ag3 Ag1 Ag4 115.62(2) 3 .
Ag3 Ag1 Ag4 64.38(2) . .
Ag5 Ag1 Ag4 58.05(2) 3 .
Ag5 Ag1 Ag4 121.95(2) . .
Ag7 Ag1 Ag4 67.72(3) . .
Ag7 Ag1 Ag4 112.28(3) 3 .
Ag2 Ag1 Ag4 120.46(2) . .
Ag2 Ag1 Ag4 59.54(2) 3 .
Ag4 Ag1 Ag4 180 3 .
C15 Ag2 C3 167.7(5) 3 .
C15 Ag2 Ag3 53.6(4) 3 3
C3 Ag2 Ag3 138.6(3) . 3
C15 Ag2 Ag7 139.5(4) 3 .
C3 Ag2 Ag7 47.8(3) . .
Ag3 Ag2 Ag7 101.19(4) 3 .
C15 Ag2 Ag8 87.2(4) 3 .
C3 Ag2 Ag8 87.0(3) . .
Ag3 Ag2 Ag8 109.66(3) 3 .
Ag7 Ag2 Ag8 133.30(4) . .
C15 Ag2 Ag4 87.1(3) 3 3
C3 Ag2 Ag4 98.9(3) . 3
Ag3 Ag2 Ag4 63.36(3) 3 3
Ag7 Ag2 Ag4 110.79(3) . 3
Ag8 Ag2 Ag4 58.34(3) . 3
C15 Ag2 Ag1 109.0(4) 3 .
C3 Ag2 Ag1 83.3(3) . .
Ag3 Ag2 Ag1 55.34(2) 3 .
Ag7 Ag2 Ag1 57.24(2) . .
Ag8 Ag2 Ag1 115.70(3) . .
Ag4 Ag2 Ag1 60.87(2) 3 .
C15 Ag2 Ag5 142.9(3) 3 .
C3 Ag2 Ag5 44.6(3) . .
Ag3 Ag2 Ag5 101.89(3) 3 .
Ag7 Ag2 Ag5 64.78(3) . .
Ag8 Ag2 Ag5 74.98(3) . .
Ag4 Ag2 Ag5 55.77(3) 3 .
Ag1 Ag2 Ag5 54.62(2) . .
O1 Ag3 C9 115.8(4) . .
O1 Ag3 C27 102.3(3) . 3
C9 Ag3 C27 125.6(4) . 3
O1 Ag3 C15 108.4(4) . .
C9 Ag3 C15 104.7(4) . .
C27 Ag3 C15 97.8(4) 3 .
O1 Ag3 Ag1 134.5(2) . .
C9 Ag3 Ag1 81.6(3) . .
C27 Ag3 Ag1 44.4(2) 3 .
C15 Ag3 Ag1 106.5(3) . .
O1 Ag3 Ag2 141.3(3) . 3
C9 Ag3 Ag2 98.5(3) . 3
C27 Ag3 Ag2 67.9(3) 3 3
C15 Ag3 Ag2 41.8(3) . 3
Ag1 Ag3 Ag2 64.77(2) . 3
O1 Ag3 Ag5 77.2(2) . .
C9 Ag3 Ag5 103.9(3) . .
C27 Ag3 Ag5 47.5(3) 3 .
C15 Ag3 Ag5 144.3(3) . .
Ag1 Ag3 Ag5 57.48(2) . .
Ag2 Ag3 Ag5 112.82(3) 3 .
O1 Ag3 Ag6 111.4(2) . .
C9 Ag3 Ag6 64.2(3) . .
C27 Ag3 Ag6 134.7(3) 3 .
C15 Ag3 Ag6 43.7(3) . .
Ag1 Ag3 Ag6 113.98(3) . .
Ag2 Ag3 Ag6 66.83(3) 3 .
Ag5 Ag3 Ag6 167.29(4) . .
O1 Ag3 Ag4 152.8(2) . .
C9 Ag3 Ag4 38.4(3) . .
C27 Ag3 Ag4 102.7(3) 3 .
C15 Ag3 Ag4 78.7(3) . .
Ag1 Ag3 Ag4 62.71(2) . .
Ag2 Ag3 Ag4 60.38(3) 3 .
Ag5 Ag3 Ag4 112.82(3) . .
Ag6 Ag3 Ag4 55.29(3) . .
C9 Ag4 C21 167.1(5) . .
C9 Ag4 Ag5 134.1(3) . 3
C21 Ag4 Ag5 58.7(3) . 3
C9 Ag4 Ag6 71.8(4) . .
C21 Ag4 Ag6 102.4(4) . .
Ag5 Ag4 Ag6 127.88(4) 3 .
C9 Ag4 Ag8 132.8(4) . 3
C21 Ag4 Ag8 43.5(3) . 3
Ag5 Ag4 Ag8 79.32(3) 3 3
Ag6 Ag4 Ag8 61.08(3) . 3
C9 Ag4 Ag2 101.4(3) . 3
C21 Ag4 Ag2 86.6(3) . 3
Ag5 Ag4 Ag2 63.11(3) 3 3
Ag6 Ag4 Ag2 68.03(3) . 3
Ag8 Ag4 Ag2 60.17(3) 3 3
C9 Ag4 Ag1 78.2(3) . .
C21 Ag4 Ag1 114.7(3) . .
Ag5 Ag4 Ag1 56.36(2) 3 .
Ag6 Ag4 Ag1 111.34(3) . .
Ag8 Ag4 Ag1 116.20(3) 3 .
Ag2 Ag4 Ag1 59.59(2) 3 .
C9 Ag4 Ag3 45.4(3) . .
C21 Ag4 Ag3 142.6(3) . .
Ag5 Ag4 Ag3 102.06(3) 3 .
Ag6 Ag4 Ag3 62.22(3) . .
Ag8 Ag4 Ag3 105.42(4) 3 .
Ag2 Ag4 Ag3 56.27(3) 3 .
Ag1 Ag4 Ag3 52.92(2) . .
C3 Ag5 O2 117.7(4) . .
C3 Ag5 C27 129.2(4) . 3
O2 Ag5 C27 100.8(3) . 3
C3 Ag5 C21 98.1(4) . 3
O2 Ag5 C21 108.1(4) . 3
C27 Ag5 C21 100.0(4) 3 3
C3 Ag5 Ag1 85.3(3) . .
O2 Ag5 Ag1 133.1(2) . .
C27 Ag5 Ag1 44.0(2) 3 .
C21 Ag5 Ag1 108.0(2) 3 .
C3 Ag5 Ag4 98.8(3) . 3
O2 Ag5 Ag4 138.0(3) . 3
C27 Ag5 Ag4 66.5(3) 3 3
C21 Ag5 Ag4 42.7(2) 3 3
Ag1 Ag5 Ag4 65.60(2) . 3
C3 Ag5 Ag3 105.7(3) . .
O2 Ag5 Ag3 77.9(2) . .
C27 Ag5 Ag3 49.5(3) 3 .
C21 Ag5 Ag3 149.1(3) 3 .
Ag1 Ag5 Ag3 55.89(2) . .
Ag4 Ag5 Ag3 112.96(4) 3 .
C3 Ag5 Ag2 39.1(3) . .
O2 Ag5 Ag2 156.4(2) . .
C27 Ag5 Ag2 100.8(3) 3 .
C21 Ag5 Ag2 77.4(2) 3 .
Ag1 Ag5 Ag2 61.70(2) . .
Ag4 Ag5 Ag2 61.12(3) 3 .
Ag3 Ag5 Ag2 109.53(3) . .
C34 Ag6 C15 168.6(5) . .
C34 Ag6 C16 137.9(4) . .
C15 Ag6 C16 31.2(2) . .
C34 Ag6 Ag4 104.2(3) . .
C15 Ag6 Ag4 87.2(3) . .
C16 Ag6 Ag4 116.9(3) . .
C34 Ag6 Ag8 100.6(3) . 3
C15 Ag6 Ag8 84.4(3) . 3
C16 Ag6 Ag8 107.2(3) . 3
Ag4 Ag6 Ag8 60.25(3) . 3
C34 Ag6 Ag3 137.4(4) . .
C15 Ag6 Ag3 48.9(3) . .
C16 Ag6 Ag3 63.5(3) . .
Ag4 Ag6 Ag3 62.49(3) . .
Ag8 Ag6 Ag3 105.03(4) 3 .
C33 Ag7 C3 101.9(4) . .
C33 Ag7 C9 110.1(4) . .
C3 Ag7 C9 136.6(4) . .
C33 Ag7 Ag1 158.1(3) . .
C3 Ag7 Ag1 83.3(3) . .
C9 Ag7 Ag1 77.8(3) . .
C33 Ag7 Ag2 107.7(3) . .
C3 Ag7 Ag2 41.2(3) . .
C9 Ag7 Ag2 140.3(3) . .
Ag1 Ag7 Ag2 62.46(2) . .
C35 Ag8 C21 171.9(5) . 3
C35 Ag8 Ag4 144.1(3) . 3
C21 Ag8 Ag4 42.2(3) 3 3
C35 Ag8 Ag6 86.0(3) . 3
C21 Ag8 Ag6 98.9(3) 3 3
Ag4 Ag8 Ag6 58.67(3) 3 3
C35 Ag8 Ag2 101.0(3) . .
C21 Ag8 Ag2 86.8(3) 3 .
Ag4 Ag8 Ag2 61.49(3) 3 .
Ag6 Ag8 Ag2 67.66(3) 3 .
O2 C1 O1 130.5(10) . .
O2 C1 C2 114.3(12) . .
O1 C1 C2 115.2(12) . .
F2 C2 F1' 131.9(19) . .
F2 C2 F3' 57.2(15) . .
F1' C2 F3' 114.1(18) . .
F2 C2 F1 115.2(18) . .
F1' C2 F1 29.5(15) . .
F3' C2 F1 130.8(16) . .
F2 C2 F3 104.0(17) . .
F1' C2 F3 75.3(16) . .
F3' C2 F3 48.1(11) . .
F1 C2 F3 103.2(15) . .
F2 C2 F2' 37.9(14) . .
F1' C2 F2' 114.7(19) . .
F3' C2 F2' 94.7(16) . .
F1 C2 F2' 87.4(16) . .
F3 C2 F2' 138.4(16) . .
F2 C2 C1 110.7(14) . .
F1' C2 C1 114.9(16) . .
F3' C2 C1 113.2(14) . .
F1 C2 C1 114.1(14) . .
F3 C2 C1 108.6(12) . .
F2' C2 C1 103.0(13) . .
C4 C3 Ag2 143.8(11) . .
C4 C3 Ag5 99.4(9) . .
Ag2 C3 Ag5 96.3(4) . .
C4 C3 Ag7 119.4(9) . .
Ag2 C3 Ag7 91.0(4) . .
Ag5 C3 Ag7 95.6(5) . .
C3 C4 C5 171.5(13) . .
C4 C5 C6 105.3(11) . .
C4 C5 C7 108.7(11) . .
C6 C5 C7 112.1(11) . .
C4 C5 C8 110.0(11) . .
C6 C5 C8 109.8(11) . .
C7 C5 C8 110.8(11) . .
C5 C6 H6A 109.5 . .
C5 C6 H6B 109.5 . .
H6A C6 H6B 109.5 . .
C5 C6 H6C 109.5 . .
H6A C6 H6C 109.5 . .
H6B C6 H6C 109.5 . .
C5 C7 H7A 109.5 . .
C5 C7 H7B 109.5 . .
H7A C7 H7B 109.5 . .
C5 C7 H7C 109.5 . .
H7A C7 H7C 109.5 . .
H7B C7 H7C 109.5 . .
C5 C8 H8A 109.5 . .
C5 C8 H8B 109.5 . .
H8A C8 H8B 109.5 . .
C5 C8 H8C 109.5 . .
H8A C8 H8C 109.5 . .
H8B C8 H8C 109.5 . .
C10 C9 Ag4 160.1(11) . .
C10 C9 Ag3 99.0(9) . .
Ag4 C9 Ag3 96.2(4) . .
C10 C9 Ag7 89.2(9) . .
Ag4 C9 Ag7 102.3(5) . .
Ag3 C9 Ag7 94.9(4) . .
C9 C10 C11 170.4(13) . .
C10 C11 C12 109.7(12) . .
C10 C11 C14 109.1(11) . .
C12 C11 C14 109.0(12) . .
C10 C11 C13 110.2(11) . .
C12 C11 C13 108.7(12) . .
C14 C11 C13 110.1(12) . .
C11 C12 H12A 109.5 . .
C11 C12 H12B 109.5 . .
H12A C12 H12B 109.5 . .
C11 C12 H12C 109.5 . .
H12A C12 H12C 109.5 . .
H12B C12 H12C 109.5 . .
C11 C13 H13A 109.5 . .
C11 C13 H13B 109.5 . .
H13A C13 H13B 109.5 . .
C11 C13 H13C 109.5 . .
H13A C13 H13C 109.5 . .
H13B C13 H13C 109.5 . .
C11 C14 H14A 109.5 . .
C11 C14 H14B 109.5 . .
H14A C14 H14B 109.5 . .
C11 C14 H14C 109.5 . .
H14A C14 H14C 109.5 . .
H14B C14 H14C 109.5 . .
C16 C15 Ag2 166.1(12) . 3
C16 C15 Ag6 81.2(8) . .
Ag2 C15 Ag6 108.2(5) 3 .
C16 C15 Ag3 106.5(10) . .
Ag2 C15 Ag3 84.6(4) 3 .
Ag6 C15 Ag3 87.4(4) . .
C15 C16 C17 171.5(13) . .
C15 C16 Ag6 67.6(8) . .
C17 C16 Ag6 120.8(8) . .
C16 C17 C18 109.8(11) . .
C16 C17 C19 108.3(10) . .
C18 C17 C19 104.2(11) . .
C16 C17 C20 110.2(11) . .
C18 C17 C20 100.5(11) . .
C19 C17 C20 122.9(13) . .
C17 C18 H18A 109.5 . .
C17 C18 H18B 109.5 . .
H18A C18 H18B 109.5 . .
C17 C18 H18C 109.5 . .
H18A C18 H18C 109.5 . .
H18B C18 H18C 109.5 . .
C17 C19 H19A 109.5 . .
C17 C19 H19B 109.5 . .
H19A C19 H19B 109.5 . .
C17 C19 H19C 109.5 . .
H19A C19 H19C 109.5 . .
H19B C19 H19C 109.5 . .
C17 C20 H20A 109.5 . .
C17 C20 H20B 109.5 . .
H20A C20 H20B 109.5 . .
C17 C20 H20C 109.5 . .
H20A C20 H20C 109.5 . .
H20B C20 H20C 109.5 . .
C22 C21 Ag4 155.9(11) . .
C22 C21 Ag8 106.5(10) . 3
Ag4 C21 Ag8 94.2(4) . 3
C22 C21 Ag5 105.0(9) . 3
Ag4 C21 Ag5 78.7(4) . 3
Ag8 C21 Ag5 109.5(4) 3 3
C21 C22 C23 176.1(13) . .
C22 C23 C25 110.2(11) . .
C22 C23 C26 109.2(11) . .
C25 C23 C26 112.8(12) . .
C22 C23 C24 107.1(11) . .
C25 C23 C24 109.1(12) . .
C26 C23 C24 108.1(11) . .
C23 C24 H24A 109.5 . .
C23 C24 H24B 109.5 . .
H24A C24 H24B 109.5 . .
C23 C24 H24C 109.5 . .
H24A C24 H24C 109.5 . .
H24B C24 H24C 109.5 . .
C23 C25 H25A 109.5 . .
C23 C25 H25B 109.5 . .
H25A C25 H25B 109.5 . .
C23 C25 H25C 109.5 . .
H25A C25 H25C 109.5 . .
H25B C25 H25C 109.5 . .
C23 C26 H26A 109.5 . .
C23 C26 H26B 109.5 . .
H26A C26 H26B 109.5 . .
C23 C26 H26C 109.5 . .
H26A C26 H26C 109.5 . .
H26B C26 H26C 109.5 . .
C28 C27 Ag1 164.5(10) . .
C28 C27 Ag5 111.7(9) . 3
Ag1 C27 Ag5 82.7(4) . 3
C28 C27 Ag3 107.6(9) . 3
Ag1 C27 Ag3 79.0(3) . 3
Ag5 C27 Ag3 83.0(3) 3 3
C27 C28 C29 178.9(13) . .
C28 C29 C32 109.2(10) . .
C28 C29 C30 108.0(10) . .
C32 C29 C30 109.6(11) . .
C28 C29 C31 108.1(10) . .
C32 C29 C31 110.8(10) . .
C30 C29 C31 111.1(10) . .
C29 C30 H30A 109.5 . .
C29 C30 H30B 109.5 . .
H30A C30 H30B 109.5 . .
C29 C30 H30C 109.5 . .
H30A C30 H30C 109.5 . .
H30B C30 H30C 109.5 . .
C29 C31 H31A 109.5 . .
C29 C31 H31B 109.5 . .
H31A C31 H31B 109.5 . .
C29 C31 H31C 109.5 . .
H31A C31 H31C 109.5 . .
H31B C31 H31C 109.5 . .
C29 C32 H32A 109.5 . .
C29 C32 H32B 109.5 . .
H32A C32 H32B 109.5 . .
C29 C32 H32C 109.5 . .
H32A C32 H32C 109.5 . .
H32B C32 H32C 109.5 . .
C1 O1 Ag3 128.0(8) . .
C1 O2 Ag5 125.8(8) . .
C34 C33 Ag7 167.3(11) 2_545 .
C33 C34 Ag6 177.0(11) 2 .
C35 C35 Ag8 174.8(15) 3_545 .

loop_
_geom_bond_atom_site_label_1
_geom_bond_atom_site_label_2
_geom_bond_distance
_geom_bond_site_symmetry_2
Ag1 C27 2.076(10) .
Ag1 C27 2.076(10) 3
Ag1 Ag3 2.9130(9) 3
Ag1 Ag3 2.9130(9) .
Ag1 Ag5 2.9665(9) 3
Ag1 Ag5 2.9665(9) .
Ag1 Ag7 3.0383(9) .
Ag1 Ag7 3.0384(9) 3
Ag1 Ag2 3.2035(9) .
Ag1 Ag2 3.2035(9) 3
Ag1 Ag4 3.2450(9) 3
Ag1 Ag4 3.2450(9) .
Ag2 C15 2.049(11) 3
Ag2 C3 2.069(12) .
Ag2 Ag3 3.0632(12) 3
Ag2 Ag7 3.1384(12) .
Ag2 Ag8 3.1609(14) .
Ag2 Ag4 3.2020(12) 3
Ag2 Ag5 3.2616(12) .
Ag3 O1 2.305(8) .
Ag3 C9 2.360(12) .
Ag3 C27 2.476(11) 3
Ag3 C15 2.478(13) .
Ag3 Ag2 3.0632(12) 3
Ag3 Ag5 3.2297(14) .
Ag3 Ag6 3.2842(14) .
Ag3 Ag4 3.2923(12) .
Ag4 C9 2.057(12) .
Ag4 C21 2.091(11) .
Ag4 Ag5 3.0234(12) 3
Ag4 Ag6 3.0516(14) .
Ag4 Ag8 3.1016(14) 3
Ag4 Ag2 3.2020(12) 3
Ag5 C3 2.305(12) .
Ag5 O2 2.332(8) .
Ag5 C27 2.400(12) 3
Ag5 C21 2.633(12) 3
Ag5 Ag4 3.0234(12) 3
Ag6 C34 2.051(13) .
Ag6 C15 2.270(12) .
Ag6 C16 2.427(13) .
Ag6 Ag8 3.1269(15) 3
Ag7 C33 2.252(12) .
Ag7 C3 2.324(12) .
Ag7 C9 2.434(13) .
Ag8 C35 2.082(11) .
Ag8 C21 2.142(13) 3
Ag8 Ag4 3.1016(14) 3
Ag8 Ag6 3.1269(15) 3
C1 O2 1.228(15) .
C1 O1 1.238(15) .
C1 C2 1.5351(10) .
C2 F2 1.298(9) .
C2 F1' 1.299(9) .
C2 F3' 1.299(9) .
C2 F1 1.301(9) .
C2 F3 1.320(9) .
C2 F2' 1.327(9) .
C3 C4 1.273(8) .
C4 C5 1.441(16) .
C5 C6 1.523(18) .
C5 C7 1.515(17) .
C5 C8 1.532(18) .
C6 H6A 0.9600 .
C6 H6B 0.9600 .
C6 H6C 0.9600 .
C7 H7A 0.9600 .
C7 H7B 0.9600 .
C7 H7C 0.9600 .
C8 H8A 0.9600 .
C8 H8B 0.9600 .
C8 H8C 0.9600 .
C9 C10 1.273(8) .
C10 C11 1.449(16) .
C11 C12 1.523(19) .
C11 C14 1.523(18) .
C11 C13 1.537(18) .
C12 H12A 0.9600 .
C12 H12B 0.9600 .
C12 H12C 0.9600 .
C13 H13A 0.9600 .
C13 H13B 0.9600 .
C13 H13C 0.9600 .
C14 H14A 0.9600 .
C14 H14B 0.9600 .
C14 H14C 0.9600 .
C15 C16 1.274(8) .
C15 Ag2 2.049(11) 3
C16 C17 1.442(16) .
C17 C18 1.5349(10) .
C17 C19 1.5349(10) .
C17 C20 1.5349(10) .
C18 H18A 0.9600 .
C18 H18B 0.9600 .
C18 H18C 0.9600 .
C19 H19A 0.9600 .
C19 H19B 0.9600 .
C19 H19C 0.9600 .
C20 H20A 0.9600 .
C20 H20B 0.9600 .
C20 H20C 0.9600 .
C21 C22 1.278(8) .
C21 Ag8 2.142(13) 3
C21 Ag5 2.633(12) 3
C22 C23 1.432(15) .
C23 C25 1.492(18) .
C23 C26 1.510(18) .
C23 C24 1.572(19) .
C24 H24A 0.9600 .
C24 H24B 0.9600 .
C24 H24C 0.9600 .
C25 H25A 0.9600 .
C25 H25B 0.9600 .
C25 H25C 0.9600 .
C26 H26A 0.9600 .
C26 H26B 0.9600 .
C26 H26C 0.9600 .
C27 C28 1.265(8) .
C27 Ag5 2.400(12) 3
C27 Ag3 2.476(11) 3
C28 C29 1.457(14) .
C29 C32 1.500(16) .
C29 C30 1.512(16) .
C29 C31 1.517(16) .
C30 H30A 0.9600 .
C30 H30B 0.9600 .
C30 H30C 0.9600 .
C31 H31A 0.9600 .
C31 H31B 0.9600 .
C31 H31C 0.9600 .
C32 H32A 0.9600 .
C32 H32B 0.9600 .
C32 H32C 0.9600 .
C33 C34 1.185(14) 2_545
C34 C33 1.185(14) 2
C35 C35 1.19(2) 3_545
